data_4130020
loop_
_publ_author_name
'Longobardi, Lauren E.'
'Liu, Lei'
'Grimme, Stefan'
'Stephan, Douglas W.'

_publ_section_title
;
 Stable Borocyclic Radicals via Frustrated Lewis Pair Hydrogenations.
;
_journal_issue 8
_journal_name_full 'Journal of the American Chemical Society'
_journal_page_first 2500
_journal_page_last 2503
_journal_paper_doi 10.1021/jacs.5b12823
_journal_volume 138
_journal_year 2016
_chemical_formula_moiety 'C20 H30 Co, C26 H8 B F10 O2'
_chemical_formula_sum 'C46 H38 B Co F10 O2'
_chemical_formula_weight 882.55
_space_group_crystal_system monoclinic
_space_group_IT_number 14
_space_group_name_Hall '-P 2ybc'
_space_group_name_H-M_alt 'P 1 21/c 1'
_symmetry_Int_Tables_number 14
_audit_creation_date 2015-12-07
_audit_creation_method
;
Olex2 1.2
(compiled 2015.09.30 svn.r3233 for OlexSys, GUI svn.r5103)
;
_cell_angle_alpha 90
_cell_angle_beta 97.057(3)
_cell_angle_gamma 90
_cell_formula_units_Z 4
_cell_length_a 11.0423(8)
_cell_length_b 16.9039(13)
_cell_length_c 21.2807(14)
_cell_measurement_reflns_used 5902
_cell_measurement_temperature 150(2)
_cell_measurement_theta_max 25.87
_cell_measurement_theta_min 2.27
_cell_volume 3942.1(5)
_computing_cell_refinement 'SAINT v8.34A (Bruker, 2013)'
_computing_data_reduction 'SAINT v8.34A (Bruker, 2013)'
_computing_molecular_graphics 'Olex2 (Dolomanov et al., 2009)'
_computing_publication_material 'Olex2 (Dolomanov et al., 2009)'
_computing_structure_refinement 'olex2.refine (Bourhis et al., 2015)'
_computing_structure_solution 'SHELXS-97 (Sheldrick, 2008)'
_diffrn_ambient_temperature 150.01
_diffrn_measured_fraction_theta_full 0.9975
_diffrn_measured_fraction_theta_max 0.9975
_diffrn_measurement_device_type 'Bruker APEX-II CCD'
_diffrn_measurement_method '\f and \w scans'
_diffrn_radiation_type 'Mo K\a'
_diffrn_radiation_wavelength 0.71073
_diffrn_reflns_av_R_equivalents 0.0534
_diffrn_reflns_av_unetI/netI 0.0598
_diffrn_reflns_limit_h_max 13
_diffrn_reflns_limit_h_min -14
_diffrn_reflns_limit_k_max 21
_diffrn_reflns_limit_k_min -21
_diffrn_reflns_limit_l_max 27
_diffrn_reflns_limit_l_min -25
_diffrn_reflns_number 33408
_diffrn_reflns_theta_full 27.5395
_diffrn_reflns_theta_max 27.54
_diffrn_reflns_theta_min 1.86
_diffrn_standards_number 0
_exptl_absorpt_coefficient_mu 0.523
_exptl_absorpt_correction_T_max 0.7456
_exptl_absorpt_correction_T_min 0.6999
_exptl_absorpt_correction_type multi-scan
_exptl_absorpt_process_details
;
SADABS-2014/5 (Bruker,2014/5) was used for absorption correction.
wR2(int) was 0.0571 before and 0.0483 after correction.
The Ratio of minimum to maximum transmission is 0.9387.
The \l/2 correction factor is 0.00150.
;
_exptl_crystal_colour orange
_exptl_crystal_colour_primary orange
_exptl_crystal_density_diffrn 1.4869
_exptl_crystal_density_method 'not measured'
_exptl_crystal_description block
_exptl_crystal_F_000 1810.6491
_exptl_crystal_size_max 0.2
_exptl_crystal_size_mid 0.2
_exptl_crystal_size_min 0.2
_refine_diff_density_max 0.6236
_refine_diff_density_min -0.6416
_refine_diff_density_rms 0.1294
_refine_ls_d_res_high 0.7686
_refine_ls_d_res_low 10.9586
_refine_ls_goodness_of_fit_ref 1.0642
_refine_ls_hydrogen_treatment mixed
_refine_ls_matrix_type full
_refine_ls_number_constraints 18
_refine_ls_number_parameters 540
_refine_ls_number_reflns 9073
_refine_ls_number_restraints 0
_refine_ls_restrained_S_all 1.0642
_refine_ls_R_factor_all 0.0886
_refine_ls_R_factor_gt 0.0524
_refine_ls_shift/su_max 0.0003
_refine_ls_shift/su_mean 0.0000
_refine_ls_structure_factor_coef Fsqd
_refine_ls_weighting_details 'w=1/[\s^2^(Fo^2^)+(0.0628P)^2^+3.1891P] where P=(Fo^2^+2Fc^2^)/3'
_refine_ls_weighting_scheme calc
_refine_ls_wR_factor_gt 0.1267
_refine_ls_wR_factor_ref 0.1459
_reflns_Friedel_coverage 0.0
_reflns_limit_h_max 14
_reflns_limit_h_min -14
_reflns_limit_k_max 21
_reflns_limit_k_min 0
_reflns_limit_l_max 27
_reflns_limit_l_min 0
_reflns_number_gt 6171
_reflns_number_total 9073
_reflns_threshold_expression I>=2u(I)
_cod_data_source_file 11-LEL062_0m.cif
_cod_data_source_block LEL062_0m
_cod_database_code 4130020
_olex2_refinement_description
;
1. Others
 Fixed Uiso: H43c(0.052599) H43b(0.052599) H43a(0.052599) H36a(0.055778)
 H36c(0.055778) H36b(0.055778) H34a(0.044671) H34b(0.044671) H34c(0.044671)
 H33c(0.044046) H33b(0.044046) H33a(0.044046) H44a(0.051994) H44b(0.051994)
 H44c(0.051994) H45c(0.054802) H45a(0.054802) H45b(0.054802) H46a(0.051273)
 H46b(0.051273) H46c(0.051273) H42b(0.050713) H42a(0.050713) H42c(0.050713)
 H32b(0.0519) H32a(0.0519) H32c(0.0519) H35a(0.05377) H35c(0.05377)
 H35b(0.05377) H8(0.02649) H7(0.032773) H6(0.033202) H5(0.029461) H4(0.030206)
 H3(0.033719) H2(0.033509) H1(0.0279)
2.a Me refined with riding coordinates:
 C44(H44a,H44b,H44c), C43(H43a,H43b,H43c), C42(H42a,H42b,H42c), C46(H46a,H46b,
 H46c), C45(H45a,H45b,H45c), C35(H35a,H35b,H35c), C34(H34a,H34b,H34c), C33(H33a,
 H33b,H33c), C32(H32a,H32b,H32c), C36(H36a,H36b,H36c)
2.b Aromatic/amide H refined with riding coordinates:
 C1(H1), C2(H2), C3(H3), C8(H8), C7(H7), C6(H6), C5(H5), C4(H4)
;
_olex2_submission_special_instructions 'No special instructions were received'

loop_
_space_group_symop_id
_space_group_symop_operation_xyz
1 x,y,z
2 -x,y+1/2,-z+1/2
3 -x,-y,-z
4 x,-y-1/2,z-1/2

loop_
_atom_site_label
_atom_site_type_symbol
_atom_site_fract_x
_atom_site_fract_y
_atom_site_fract_z
_atom_site_U_iso_or_equiv
_atom_site_adp_type
_atom_site_occupancy
_atom_site_refinement_flags_posn
Co1 Co 0.47304(4) 0.25629(2) 1.052517(17) 0.01708(11) Uani 1.000000 .
F3 F -0.0994(2) 0.52612(18) 0.96294(9) 0.0657(8) Uani 1.000000 .
F8 F -0.0569(2) 0.57825(13) 0.52433(9) 0.0444(6) Uani 1.000000 .
F7 F 0.1660(2) 0.62309(14) 0.58257(11) 0.0530(6) Uani 1.000000 .
F6 F 0.26402(16) 0.55198(12) 0.68732(10) 0.0369(5) Uani 1.000000 .
F10 F -0.08330(17) 0.38785(12) 0.68200(10) 0.0405(5) Uani 1.000000 .
F9 F -0.18091(19) 0.46063(14) 0.57534(10) 0.0493(6) Uani 1.000000 .
F1 F 0.11392(19) 0.57883(11) 0.79036(9) 0.0385(5) Uani 1.000000 .
F2 F 0.0028(2) 0.63102(15) 0.88684(11) 0.0638(8) Uani 1.000000 .
F4 F -0.0738(2) 0.36923(18) 0.94454(10) 0.0618(8) Uani 1.000000 .
F5 F 0.0384(2) 0.31524(13) 0.85030(10) 0.0473(6) Uani 1.000000 .
O1 O 0.13861(17) 0.32915(12) 0.74214(9) 0.0213(4) Uani 1.000000 .
O2 O 0.28649(17) 0.42995(12) 0.76919(9) 0.0222(5) Uani 1.000000 .
C40 C 0.5235(3) 0.30262(19) 1.14063(13) 0.0221(6) Uani 1.000000 .
C41 C 0.3971(3) 0.31647(18) 1.12137(12) 0.0216(6) Uani 1.000000 .
C37 C 0.3380(3) 0.24200(19) 1.11014(13) 0.0222(6) Uani 1.000000 .
C38 C 0.4281(3) 0.18181(19) 1.12218(13) 0.0223(6) Uani 1.000000 .
C39 C 0.5430(3) 0.21920(19) 1.14121(13) 0.0222(6) Uani 1.000000 .
C44 C 0.6615(3) 0.1789(2) 1.16055(15) 0.0328(8) Uani 1.000000 .
H44a H 0.6503(3) 0.1215(2) 1.15667(15) 0.051994 Uiso 1.000000 R
H44b H 0.7214(3) 0.1963(2) 1.13312(15) 0.051994 Uiso 1.000000 R
H44c H 0.6907(3) 0.1923(2) 1.20461(15) 0.051994 Uiso 1.000000 R
C43 C 0.4066(3) 0.09428(19) 1.11925(16) 0.0337(8) Uani 1.000000 .
H43a H 0.4844(3) 0.06652(19) 1.12965(16) 0.052599 Uiso 1.000000 R
H43b H 0.3508(3) 0.07951(19) 1.14972(16) 0.052599 Uiso 1.000000 R
H43c H 0.3705(3) 0.07957(19) 1.07647(16) 0.052599 Uiso 1.000000 R
C42 C 0.2042(3) 0.2292(2) 1.09163(15) 0.0330(8) Uani 1.000000 .
H42a H 0.1877(3) 0.1724(2) 1.08691(15) 0.050713 Uiso 1.000000 R
H42b H 0.1588(3) 0.2508(2) 1.12451(15) 0.050713 Uiso 1.000000 R
H42c H 0.1785(3) 0.2560(2) 1.05137(15) 0.050713 Uiso 1.000000 R
C46 C 0.3365(3) 0.3960(2) 1.11632(15) 0.0331(8) Uani 1.000000 .
H46a H 0.3979(3) 0.4374(2) 1.12648(15) 0.051273 Uiso 1.000000 R
H46b H 0.2963(3) 0.4037(2) 1.07307(15) 0.051273 Uiso 1.000000 R
H46c H 0.2756(3) 0.3988(2) 1.14610(15) 0.051273 Uiso 1.000000 R
C45 C 0.6177(3) 0.3641(2) 1.16057(15) 0.0349(8) Uani 1.000000 .
H45a H 0.6973(3) 0.3386(2) 1.17139(15) 0.054802 Uiso 1.000000 R
H45b H 0.6223(3) 0.4015(2) 1.12578(15) 0.054802 Uiso 1.000000 R
H45c H 0.5954(3) 0.3925(2) 1.19762(15) 0.054802 Uiso 1.000000 R
C31 C 0.4209(3) 0.30946(19) 0.96687(13) 0.0242(7) Uani 1.000000 .
C27 C 0.4056(3) 0.22555(19) 0.96176(13) 0.0236(7) Uani 1.000000 .
C28 C 0.5221(3) 0.18992(18) 0.97905(13) 0.0221(6) Uani 1.000000 .
C29 C 0.6093(3) 0.25135(18) 0.99504(13) 0.0208(6) Uani 1.000000 .
C30 C 0.5467(3) 0.32510(18) 0.98734(13) 0.0233(7) Uani 1.000000 .
C35 C 0.6034(3) 0.4051(2) 0.99650(16) 0.0339(8) Uani 1.000000 .
H35a H 0.6908(3) 0.3995(2) 1.01073(16) 0.053770 Uiso 1.000000 R
H35b H 0.5920(3) 0.4341(2) 0.95634(16) 0.053770 Uiso 1.000000 R
H35c H 0.5645(3) 0.4342(2) 1.02843(16) 0.053770 Uiso 1.000000 R
C34 C 0.7433(3) 0.2414(2) 1.01435(15) 0.0282(7) Uani 1.000000 .
H34a H 0.7812(3) 0.2934(2) 1.02256(15) 0.044671 Uiso 1.000000 R
H34b H 0.7566(3) 0.2091(2) 1.05285(15) 0.044671 Uiso 1.000000 R
H34c H 0.7801(3) 0.2150(2) 0.98028(15) 0.044671 Uiso 1.000000 R
C33 C 0.5504(3) 0.10317(18) 0.97727(15) 0.0286(7) Uani 1.000000 .
H33a H 0.4749(3) 0.07356(18) 0.96497(15) 0.044046 Uiso 1.000000 R
H33b H 0.6076(3) 0.09348(18) 0.94640(15) 0.044046 Uiso 1.000000 R
H33c H 0.5870(3) 0.08581(18) 1.01929(15) 0.044046 Uiso 1.000000 R
C32 C 0.2896(3) 0.1822(2) 0.94090(15) 0.0338(8) Uani 1.000000 .
H32a H 0.2228(3) 0.2203(2) 0.93180(15) 0.051900 Uiso 1.000000 R
H32b H 0.2987(3) 0.1516(2) 0.90263(15) 0.051900 Uiso 1.000000 R
H32c H 0.2713(3) 0.1463(2) 0.97461(15) 0.051900 Uiso 1.000000 R
C36 C 0.3238(3) 0.3703(2) 0.95033(15) 0.0362(9) Uani 1.000000 .
H36a H 0.2455(3) 0.3438(2) 0.93777(15) 0.055778 Uiso 1.000000 R
H36b H 0.3171(3) 0.4040(2) 0.98720(15) 0.055778 Uiso 1.000000 R
H36c H 0.3450(3) 0.4028(2) 0.91517(15) 0.055778 Uiso 1.000000 R
C18 C -0.0397(3) 0.4998(3) 0.91512(15) 0.0422(10) Uani 1.000000 .
C17 C 0.0101(3) 0.5529(2) 0.87672(16) 0.0413(10) Uani 1.000000 .
C16 C 0.0684(3) 0.5240(2) 0.82712(15) 0.0295(7) Uani 1.000000 .
C15 C 0.0802(3) 0.4447(2) 0.81351(13) 0.0235(7) Uani 1.000000 .
C10 C 0.2498(3) 0.29868(18) 0.76304(12) 0.0185(6) Uani 1.000000 .
C11 C 0.2775(3) 0.21684(18) 0.77030(13) 0.0197(6) Uani 1.000000 .
C1 C 0.1866(3) 0.15807(18) 0.75983(13) 0.0234(6) Uani 1.000000 .
H1 H 0.1046(3) 0.17262(18) 0.74594(13) 0.027900 Uiso 1.000000 R
C2 C 0.2166(3) 0.07971(19) 0.76971(14) 0.0284(7) Uani 1.000000 .
H2 H 0.1550(3) 0.04030(19) 0.76339(14) 0.033509 Uiso 1.000000 R
C3 C 0.3376(3) 0.05790(19) 0.78905(14) 0.0282(7) Uani 1.000000 .
H3 H 0.3578(3) 0.00365(19) 0.79565(14) 0.033719 Uiso 1.000000 R
C24 C -0.0080(3) 0.5417(2) 0.57780(14) 0.0295(7) Uani 1.000000 .
C23 C 0.1043(3) 0.5639(2) 0.60699(16) 0.0315(8) Uani 1.000000 .
C22 C 0.1540(3) 0.52520(19) 0.66113(15) 0.0259(7) Uani 1.000000 .
C21 C 0.0970(3) 0.46365(17) 0.68884(13) 0.0196(6) Uani 1.000000 .
C26 C -0.0172(3) 0.44474(19) 0.65775(14) 0.0256(7) Uani 1.000000 .
C25 C -0.0693(3) 0.4818(2) 0.60348(15) 0.0285(7) Uani 1.000000 .
C9 C 0.3344(3) 0.35571(17) 0.77764(13) 0.0182(6) Uani 1.000000 .
C14 C 0.4588(3) 0.33839(18) 0.79802(12) 0.0189(6) Uani 1.000000 .
C8 C 0.5463(3) 0.39851(19) 0.81117(13) 0.0221(6) Uani 1.000000 .
H8 H 0.5226(3) 0.45246(19) 0.80681(13) 0.026490 Uiso 1.000000 R
C7 C 0.6662(3) 0.3791(2) 0.83037(14) 0.0271(7) Uani 1.000000 .
H7 H 0.7253(3) 0.4197(2) 0.83912(14) 0.032773 Uiso 1.000000 R
C6 C 0.7013(3) 0.2999(2) 0.83704(14) 0.0280(7) Uani 1.000000 .
H6 H 0.7841(3) 0.2869(2) 0.85050(14) 0.033202 Uiso 1.000000 R
C5 C 0.6169(3) 0.24079(19) 0.82428(14) 0.0245(7) Uani 1.000000 .
H5 H 0.6426(3) 0.18727(19) 0.82919(14) 0.029461 Uiso 1.000000 R
C13 C 0.4930(2) 0.25718(18) 0.80406(12) 0.0201(6) Uani 1.000000 .
C12 C 0.4008(3) 0.19545(18) 0.79061(12) 0.0202(6) Uani 1.000000 .
C4 C 0.4272(3) 0.11412(19) 0.79853(13) 0.0253(7) Uani 1.000000 .
H4 H 0.5091(3) 0.09800(19) 0.81074(13) 0.030206 Uiso 1.000000 R
C19 C -0.0288(3) 0.4213(3) 0.90513(15) 0.0408(10) Uani 1.000000 .
C20 C 0.0304(3) 0.3941(2) 0.85512(15) 0.0321(8) Uani 1.000000 .
B1 B 0.1522(3) 0.4163(2) 0.75282(15) 0.0192(7) Uani 1.000000 .

loop_
_atom_site_aniso_label
_atom_site_aniso_U_11
_atom_site_aniso_U_22
_atom_site_aniso_U_33
_atom_site_aniso_U_12
_atom_site_aniso_U_13
_atom_site_aniso_U_23
Co1 0.0200(2) 0.0175(2) 0.01420(18) 0.00239(17) 0.00367(14) -0.00001(16)
F3 0.0423(14) 0.128(2) 0.0256(10) 0.0432(15) 0.0014(9) -0.0145(13)
F8 0.0510(13) 0.0527(14) 0.0280(10) 0.0119(11) -0.0010(9) 0.0132(10)
F7 0.0446(13) 0.0510(15) 0.0640(15) -0.0080(11) 0.0093(11) 0.0313(12)
F6 0.0212(10) 0.0315(11) 0.0559(12) -0.0101(8) -0.0036(9) 0.0105(10)
F10 0.0247(10) 0.0413(13) 0.0525(12) -0.0154(9) -0.0079(9) 0.0158(10)
F9 0.0365(12) 0.0523(14) 0.0518(13) -0.0106(11) -0.0238(10) 0.0095(11)
F1 0.0471(13) 0.0246(11) 0.0428(11) 0.0031(9) 0.0020(9) -0.0072(9)
F2 0.0824(19) 0.0589(17) 0.0475(13) 0.0397(14) -0.0027(12) -0.0234(12)
F4 0.0482(14) 0.109(2) 0.0310(11) -0.0225(14) 0.0147(10) 0.0038(13)
F5 0.0616(15) 0.0426(14) 0.0403(11) -0.0164(11) 0.0171(10) 0.0027(10)
O1 0.0156(10) 0.0191(11) 0.0285(11) -0.0002(8) -0.0005(8) 0.0003(9)
O2 0.0148(10) 0.0184(11) 0.0326(11) 0.0006(8) -0.0007(8) -0.0032(9)
C40 0.0252(16) 0.0271(17) 0.0146(13) 0.0007(13) 0.0047(11) -0.0009(12)
C41 0.0262(16) 0.0249(17) 0.0144(13) 0.0045(13) 0.0056(11) -0.0004(12)
C37 0.0224(15) 0.0301(18) 0.0148(13) 0.0031(13) 0.0046(11) -0.0017(12)
C38 0.0272(16) 0.0246(17) 0.0165(13) 0.0003(13) 0.0081(12) 0.0003(12)
C39 0.0249(16) 0.0276(17) 0.0145(13) 0.0038(13) 0.0036(12) 0.0025(12)
C44 0.0320(19) 0.042(2) 0.0239(15) 0.0130(16) 0.0019(13) 0.0078(15)
C43 0.050(2) 0.0224(18) 0.0308(17) -0.0033(15) 0.0138(15) 0.0040(14)
C42 0.0226(17) 0.049(2) 0.0281(16) -0.0037(15) 0.0078(13) -0.0031(15)
C46 0.045(2) 0.0294(19) 0.0257(16) 0.0147(16) 0.0072(15) -0.0042(14)
C45 0.038(2) 0.042(2) 0.0243(16) -0.0099(16) 0.0019(14) -0.0058(15)
C31 0.0308(17) 0.0267(17) 0.0156(13) 0.0041(14) 0.0050(12) 0.0020(12)
C27 0.0279(17) 0.0310(18) 0.0123(13) 0.0001(13) 0.0045(12) -0.0006(12)
C28 0.0292(17) 0.0223(16) 0.0158(13) 0.0004(13) 0.0073(12) -0.0017(12)
C29 0.0263(16) 0.0188(15) 0.0185(13) 0.0017(13) 0.0079(11) -0.0003(12)
C30 0.0312(17) 0.0205(16) 0.0190(14) 0.0030(13) 0.0062(12) 0.0020(12)
C35 0.046(2) 0.0220(18) 0.0363(18) -0.0039(15) 0.0144(16) 0.0025(14)
C34 0.0244(16) 0.0302(19) 0.0313(16) 0.0007(14) 0.0091(13) -0.0020(14)
C33 0.0387(19) 0.0173(16) 0.0312(17) 0.0009(14) 0.0103(14) -0.0037(13)
C32 0.0304(18) 0.048(2) 0.0230(15) -0.0075(16) 0.0013(13) -0.0079(15)
C36 0.043(2) 0.040(2) 0.0250(16) 0.0186(17) 0.0015(15) 0.0069(15)
C18 0.0234(18) 0.081(3) 0.0216(16) 0.0190(19) -0.0002(14) -0.0085(18)
C17 0.034(2) 0.054(3) 0.0326(18) 0.0239(18) -0.0089(15) -0.0122(18)
C16 0.0231(17) 0.035(2) 0.0279(16) 0.0071(14) -0.0046(13) -0.0047(14)
C15 0.0123(14) 0.0330(18) 0.0238(15) 0.0033(12) -0.0033(11) -0.0037(13)
C10 0.0190(15) 0.0237(16) 0.0128(12) 0.0025(12) 0.0023(11) -0.0014(11)
C11 0.0219(15) 0.0221(16) 0.0157(13) 0.0012(12) 0.0043(11) 0.0007(11)
C1 0.0243(16) 0.0248(17) 0.0206(14) -0.0009(13) 0.0012(12) 0.0016(12)
C2 0.0373(19) 0.0244(18) 0.0234(15) -0.0063(14) 0.0034(13) 0.0019(13)
C3 0.042(2) 0.0176(16) 0.0250(15) 0.0049(14) 0.0049(14) 0.0046(13)
C24 0.0323(19) 0.0334(19) 0.0223(15) 0.0099(15) 0.0016(13) 0.0041(14)
C23 0.0302(19) 0.0300(19) 0.0362(18) -0.0000(14) 0.0118(15) 0.0093(15)
C22 0.0197(16) 0.0254(17) 0.0329(16) 0.0001(13) 0.0047(13) -0.0007(13)
C21 0.0159(14) 0.0183(15) 0.0248(14) 0.0026(11) 0.0030(11) -0.0022(12)
C26 0.0236(16) 0.0239(17) 0.0290(16) -0.0037(13) 0.0011(13) 0.0025(13)
C25 0.0229(17) 0.0318(19) 0.0284(16) -0.0007(14) -0.0064(13) -0.0035(14)
C9 0.0180(15) 0.0184(15) 0.0186(13) 0.0015(11) 0.0041(11) -0.0005(11)
C14 0.0182(15) 0.0245(16) 0.0141(13) 0.0009(12) 0.0017(11) -0.0011(11)
C8 0.0195(15) 0.0232(16) 0.0229(14) 0.0001(12) 0.0002(12) -0.0038(12)
C7 0.0184(15) 0.037(2) 0.0250(15) -0.0045(14) -0.0017(12) -0.0034(14)
C6 0.0170(15) 0.040(2) 0.0255(16) 0.0054(14) -0.0032(12) 0.0014(14)
C5 0.0237(16) 0.0258(17) 0.0234(14) 0.0069(13) 0.0003(12) 0.0039(13)
C13 0.0170(14) 0.0275(17) 0.0156(13) 0.0040(12) 0.0018(11) 0.0009(12)
C12 0.0224(15) 0.0239(16) 0.0147(13) 0.0030(12) 0.0035(11) 0.0005(12)
C4 0.0291(17) 0.0263(17) 0.0204(14) 0.0084(14) 0.0026(12) 0.0034(13)
C19 0.0224(18) 0.076(3) 0.0237(17) -0.0050(18) 0.0009(14) 0.0013(18)
C20 0.0221(17) 0.046(2) 0.0276(16) -0.0036(15) 0.0017(13) -0.0018(15)
B1 0.0155(16) 0.0167(17) 0.0252(16) -0.0003(13) 0.0013(13) -0.0014(13)

loop_
_atom_type_symbol
_atom_type_scat_dispersion_real
_atom_type_scat_dispersion_imag
_atom_type_scat_Cromer_Mann_a1
_atom_type_scat_Cromer_Mann_a2
_atom_type_scat_Cromer_Mann_a3
_atom_type_scat_Cromer_Mann_a4
_atom_type_scat_Cromer_Mann_b1
_atom_type_scat_Cromer_Mann_b2
_atom_type_scat_Cromer_Mann_b3
_atom_type_scat_Cromer_Mann_b4
_atom_type_scat_Cromer_Mann_c
_atom_type_scat_source
_atom_type_scat_dispersion_source
C 0.00347 0.00161 2.31000 1.02000 1.58860 0.86500 20.84390 10.20750 0.56870 51.65120 0.215599998832 'International Tables Volume C Table 6.1.1.4 (pp. 500-502)' 'Henke, Gullikson and Davis, At. Data and Nucl. Data Tables, 1993, 54, 2'
B 0.00141 0.00067 2.05450 1.33260 1.09790 0.70680 23.21850 1.02100 60.34980 0.14030 -0.193200007081 'International Tables Volume C Table 6.1.1.4 (pp. 500-502)' 'Henke, Gullikson and Davis, At. Data and Nucl. Data Tables, 1993, 54, 2'
Co 0.35655 0.96576 12.28410 7.34090 4.00340 2.34880 4.27910 0.27840 13.53590 71.16920 1.01180005074 'International Tables Volume C Table 6.1.1.4 (pp. 500-502)' 'Henke, Gullikson and Davis, At. Data and Nucl. Data Tables, 1993, 54, 2'
F 0.01794 0.01033 3.53920 2.64120 1.51700 1.02430 10.28250 4.29440 0.26150 26.14760 0.277599990368 'International Tables Volume C Table 6.1.1.4 (pp. 500-502)' 'Henke, Gullikson and Davis, At. Data and Nucl. Data Tables, 1993, 54, 2'
H 0.00000 0.00000 0.49300 0.32291 0.14019 0.04081 10.51090 26.12570 3.14236 57.79970 0.0030380000826 'International Tables Volume C Table 6.1.1.4 (pp. 500-502)' 'Henke, Gullikson and Davis, At. Data and Nucl. Data Tables, 1993, 54, 2'
O 0.01158 0.00611 3.04850 2.28680 1.54630 0.86700 13.27710 5.70110 0.32390 32.90890 0.250800013542 'International Tables Volume C Table 6.1.1.4 (pp. 500-502)' 'Henke, Gullikson and Davis, At. Data and Nucl. Data Tables, 1993, 54, 2'

loop_
_geom_angle_atom_site_label_1
_geom_angle_atom_site_label_2
_geom_angle_atom_site_label_3
_geom_angle
C41 Co1 C40 40.76(12)
C37 Co1 C40 68.56(12)
C37 Co1 C41 40.63(12)
C38 Co1 C40 68.62(12)
C38 Co1 C41 68.35(12)
C38 Co1 C37 40.55(12)
C39 Co1 C40 40.78(12)
C39 Co1 C41 68.50(12)
C39 Co1 C37 68.52(12)
C39 Co1 C38 40.85(12)
C31 Co1 C40 131.47(12)
C31 Co1 C41 108.88(12)
C31 Co1 C37 115.86(12)
C31 Co1 C38 147.66(13)
C31 Co1 C39 170.56(13)
C27 Co1 C40 170.92(13)
C27 Co1 C41 131.88(12)
C27 Co1 C37 109.02(12)
C27 Co1 C38 115.68(12)
C27 Co1 C39 147.47(13)
C27 Co1 C31 40.85(13)
C28 Co1 C40 147.21(12)
C28 Co1 C41 171.10(12)
C28 Co1 C37 131.98(12)
C28 Co1 C38 108.98(12)
C28 Co1 C39 115.47(12)
C28 Co1 C31 68.52(12)
C28 Co1 C27 40.74(12)
C29 Co1 C40 115.11(12)
C29 Co1 C41 147.26(12)
C29 Co1 C37 170.93(12)
C29 Co1 C38 131.69(12)
C29 Co1 C39 108.38(12)
C29 Co1 C31 68.58(12)
C29 Co1 C27 68.67(12)
C29 Co1 C28 40.72(12)
C30 Co1 C40 108.44(12)
C30 Co1 C41 115.67(12)
C30 Co1 C37 147.70(12)
C30 Co1 C38 170.67(12)
C30 Co1 C39 131.30(12)
C30 Co1 C31 40.75(12)
C30 Co1 C27 68.60(12)
C30 Co1 C28 68.36(12)
C30 Co1 C29 40.61(12)
B1 O1 C10 104.8(2)
B1 O2 C9 104.2(2)
C41 C40 Co1 69.64(16)
C39 C40 Co1 69.71(16)
C39 C40 C41 107.8(3)
C45 C40 Co1 128.9(2)
C45 C40 C41 126.2(3)
C45 C40 C39 125.9(3)
C40 C41 Co1 69.60(16)
C37 C41 Co1 70.14(16)
C37 C41 C40 108.4(3)
C46 C41 Co1 127.8(2)
C46 C41 C40 125.5(3)
C46 C41 C37 126.0(3)
C41 C37 Co1 69.23(16)
C38 C37 Co1 69.49(16)
C38 C37 C41 107.8(3)
C42 C37 Co1 128.6(2)
C42 C37 C41 126.1(3)
C42 C37 C38 126.1(3)
C37 C38 Co1 69.96(16)
C39 C38 Co1 69.44(16)
C39 C38 C37 108.1(3)
C43 C38 Co1 128.8(2)
C43 C38 C37 126.5(3)
C43 C38 C39 125.3(3)
C40 C39 Co1 69.51(16)
C38 C39 Co1 69.71(16)
C38 C39 C40 107.9(3)
C44 C39 Co1 127.9(2)
C44 C39 C40 125.6(3)
C44 C39 C38 126.5(3)
H44a C44 C39 109.5
H44b C44 C39 109.5
H44b C44 H44a 109.5
H44c C44 C39 109.5
H44c C44 H44a 109.5
H44c C44 H44b 109.5
H43a C43 C38 109.5
H43b C43 C38 109.5
H43b C43 H43a 109.5
H43c C43 C38 109.5
H43c C43 H43a 109.5
H43c C43 H43b 109.5
H42a C42 C37 109.5
H42b C42 C37 109.5
H42b C42 H42a 109.5
H42c C42 C37 109.5
H42c C42 H42a 109.5
H42c C42 H42b 109.5
H46a C46 C41 109.5
H46b C46 C41 109.5
H46b C46 H46a 109.5
H46c C46 C41 109.5
H46c C46 H46a 109.5
H46c C46 H46b 109.5
H45a C45 C40 109.5
H45b C45 C40 109.5
H45b C45 H45a 109.5
H45c C45 C40 109.5
H45c C45 H45a 109.5
H45c C45 H45b 109.5
C27 C31 Co1 69.55(16)
C30 C31 Co1 69.74(16)
C30 C31 C27 107.9(3)
C36 C31 Co1 128.7(2)
C36 C31 C27 126.1(3)
C36 C31 C30 125.9(3)
C31 C27 Co1 69.60(16)
C28 C27 Co1 69.67(16)
C28 C27 C31 107.7(3)
C32 C27 Co1 127.1(2)
C32 C27 C31 126.7(3)
C32 C27 C28 125.6(3)
C27 C28 Co1 69.59(16)
C29 C28 Co1 69.77(16)
C29 C28 C27 108.3(3)
C33 C28 Co1 129.0(2)
C33 C28 C27 126.1(3)
C33 C28 C29 125.5(3)
C28 C29 Co1 69.51(16)
C30 C29 Co1 69.66(16)
C30 C29 C28 107.8(3)
C34 C29 Co1 127.8(2)
C34 C29 C28 126.8(3)
C34 C29 C30 125.4(3)
C31 C30 Co1 69.51(17)
C29 C30 Co1 69.73(16)
C29 C30 C31 108.2(3)
C35 C30 Co1 128.3(2)
C35 C30 C31 125.7(3)
C35 C30 C29 126.0(3)
H35a C35 C30 109.5
H35b C35 C30 109.5
H35b C35 H35a 109.5
H35c C35 C30 109.5
H35c C35 H35a 109.5
H35c C35 H35b 109.5
H34a C34 C29 109.5
H34b C34 C29 109.5
H34b C34 H34a 109.5
H34c C34 C29 109.5
H34c C34 H34a 109.5
H34c C34 H34b 109.5
H33a C33 C28 109.5
H33b C33 C28 109.5
H33b C33 H33a 109.5
H33c C33 C28 109.5
H33c C33 H33a 109.5
H33c C33 H33b 109.5
H32a C32 C27 109.5
H32b C32 C27 109.5
H32b C32 H32a 109.5
H32c C32 C27 109.5
H32c C32 H32a 109.5
H32c C32 H32b 109.5
H36a C36 C31 109.5
H36b C36 C31 109.5
H36b C36 H36a 109.5
H36c C36 C31 109.5
H36c C36 H36a 109.5
H36c C36 H36b 109.5
C17 C18 F3 120.0(4)
C19 C18 F3 120.1(4)
C19 C18 C17 119.9(3)
C18 C17 F2 120.7(3)
C16 C17 F2 120.7(4)
C16 C17 C18 118.6(4)
C17 C16 F1 116.0(3)
C15 C16 F1 119.6(3)
C15 C16 C17 124.4(3)
C20 C15 C16 114.1(3)
B1 C15 C16 120.6(3)
B1 C15 C20 125.3(3)
C11 C10 O1 125.5(3)
C9 C10 O1 112.2(3)
C9 C10 C11 122.4(3)
C1 C11 C10 121.9(3)
C12 C11 C10 117.8(3)
C12 C11 C1 120.3(3)
H1 C1 C11 119.97(18)
C2 C1 C11 120.1(3)
C2 C1 H1 120.0(2)
H2 C2 C1 119.9(2)
C3 C2 C1 120.2(3)
C3 C2 H2 119.92(19)
H3 C3 C2 119.75(19)
C4 C3 C2 120.5(3)
C4 C3 H3 119.75(19)
C23 C24 F8 120.3(3)
C25 C24 F8 120.7(3)
C25 C24 C23 119.0(3)
C24 C23 F7 120.0(3)
C22 C23 F7 120.3(3)
C22 C23 C24 119.7(3)
C23 C22 F6 115.6(3)
C21 C22 F6 120.6(3)
C21 C22 C23 123.8(3)
C26 C21 C22 113.8(3)
B1 C21 C22 125.5(3)
B1 C21 C26 120.6(3)
C21 C26 F10 119.0(3)
C25 C26 F10 117.2(3)
C25 C26 C21 123.8(3)
C24 C25 F9 119.2(3)
C26 C25 F9 121.0(3)
C26 C25 C24 119.8(3)
C10 C9 O2 112.3(2)
C14 C9 O2 125.1(3)
C14 C9 C10 122.6(3)
C8 C14 C9 121.8(3)
C13 C14 C9 117.5(3)
C13 C14 C8 120.7(3)
H8 C8 C14 120.05(17)
C7 C8 C14 119.9(3)
C7 C8 H8 120.05(19)
H7 C7 C8 119.87(19)
C6 C7 C8 120.3(3)
C6 C7 H7 119.87(18)
H6 C6 C7 119.83(18)
C5 C6 C7 120.3(3)
C5 C6 H6 119.83(19)
H5 C5 C6 119.07(19)
C13 C5 C6 121.9(3)
C13 C5 H5 119.07(19)
C5 C13 C14 116.9(3)
C12 C13 C14 120.0(2)
C12 C13 C5 123.1(3)
C13 C12 C11 119.7(3)
C4 C12 C11 117.4(3)
C4 C12 C13 122.9(3)
C12 C4 C3 121.6(3)
H4 C4 C3 119.20(19)
H4 C4 C12 119.20(18)
C18 C19 F4 119.7(3)
C20 C19 F4 120.1(4)
C20 C19 C18 120.2(4)
C15 C20 F5 121.8(3)
C19 C20 F5 115.3(3)
C19 C20 C15 122.8(4)
O2 B1 O1 105.4(2)
C15 B1 O1 110.7(2)
C15 B1 O2 109.1(2)
C21 B1 O1 109.7(2)
C21 B1 O2 112.1(2)
C21 B1 C15 109.9(2)

loop_
_geom_bond_atom_site_label_1
_geom_bond_atom_site_label_2
_geom_bond_distance
Co1 C40 2.045(3)
Co1 C41 2.046(3)
Co1 C37 2.058(3)
Co1 C38 2.052(3)
Co1 C39 2.048(3)
Co1 C31 2.050(3)
Co1 C27 2.050(3)
Co1 C28 2.051(3)
Co1 C29 2.054(3)
Co1 C30 2.053(3)
F3 C18 1.354(4)
F8 C24 1.347(4)
F7 C23 1.350(4)
F6 C22 1.351(4)
F10 C26 1.348(4)
F9 C25 1.351(4)
F1 C16 1.349(4)
F2 C17 1.342(5)
F4 C19 1.352(4)
F5 C20 1.341(4)
O1 C10 1.355(3)
O1 B1 1.495(4)
O2 C9 1.365(3)
O2 B1 1.499(4)
C40 C41 1.425(4)
C40 C39 1.426(4)
C40 C45 1.494(4)
C41 C37 1.425(4)
C41 C46 1.499(4)
C37 C38 1.424(4)
C37 C42 1.498(4)
C38 C39 1.431(4)
C38 C43 1.499(4)
C39 C44 1.487(4)
C44 H44a 0.9800
C44 H44b 0.9800
C44 H44c 0.9800
C43 H43a 0.9800
C43 H43b 0.9800
C43 H43c 0.9800
C42 H42a 0.9800
C42 H42b 0.9800
C42 H42c 0.9800
C46 H46a 0.9800
C46 H46b 0.9800
C46 H46c 0.9800
C45 H45a 0.9800
C45 H45b 0.9800
C45 H45c 0.9800
C31 C27 1.431(5)
C31 C30 1.429(4)
C31 C36 1.496(4)
C27 C28 1.427(4)
C27 C32 1.495(4)
C28 C29 1.428(4)
C28 C33 1.501(4)
C29 C30 1.425(4)
C29 C34 1.496(4)
C30 C35 1.493(4)
C35 H35a 0.9800
C35 H35b 0.9800
C35 H35c 0.9800
C34 H34a 0.9800
C34 H34b 0.9800
C34 H34c 0.9800
C33 H33a 0.9800
C33 H33b 0.9800
C33 H33c 0.9800
C32 H32a 0.9800
C32 H32b 0.9800
C32 H32c 0.9800
C36 H36a 0.9800
C36 H36b 0.9800
C36 H36c 0.9800
C18 C17 1.372(6)
C18 C19 1.352(6)
C17 C16 1.391(5)
C16 C15 1.380(5)
C15 C20 1.392(5)
C15 B1 1.668(4)
C10 C11 1.421(4)
C10 C9 1.352(4)
C11 C1 1.411(4)
C11 C12 1.423(4)
C1 H1 0.9500
C1 C2 1.375(4)
C2 H2 0.9500
C2 C3 1.398(5)
C3 H3 0.9500
C3 C4 1.369(5)
C24 C23 1.369(5)
C24 C25 1.368(5)
C23 C22 1.379(4)
C22 C21 1.385(4)
C21 C26 1.387(4)
C21 B1 1.632(4)
C26 C25 1.376(4)
C9 C14 1.419(4)
C14 C8 1.406(4)
C14 C13 1.425(4)
C8 H8 0.9500
C8 C7 1.377(4)
C7 H7 0.9500
C7 C6 1.396(5)
C6 H6 0.9500
C6 C5 1.371(5)
C5 H5 0.9500
C5 C13 1.411(4)
C13 C12 1.461(4)
C12 C4 1.411(4)
C4 H4 0.9500
C19 C20 1.394(5)
